data_7020088
loop_
_publ_author_name
'Okamoto, Kazuhiro'
'Omoto, Yusuke'
'Sano, Hayato'
'Ohe, Kouichi'

_publ_section_title
;
 Alkyne-coordinating tridentate ligands: structural properties and
 reactivity of their rhodium complexes.
;
_journal_issue 36
_journal_name_full 'Dalton transactions (Cambridge, England : 2003)'
_journal_page_first 10926
_journal_page_last 10929
_journal_paper_doi 10.1039/c2dt31322g
_journal_volume 41
_journal_year 2012
_chemical_formula_moiety 'C39.50 H31 Cl4 P2 Rh'
_chemical_formula_sum 'C39.5 H31 Cl4 P2 Rh'
_chemical_formula_weight 812.34
_space_group_IT_number 14
_symmetry_cell_setting monoclinic
_symmetry_Int_Tables_number 14
_symmetry_space_group_name_Hall '-P 2ybc'
_symmetry_space_group_name_H-M 'P 1 21/c 1'
_atom_sites_solution_hydrogens geom
_atom_sites_solution_primary direct
_atom_sites_solution_secondary difmap
_cell_angle_alpha 90.0000
_cell_angle_beta 105.272(5)
_cell_angle_gamma 90.0000
_cell_formula_units_Z 4
_cell_length_a 11.0023(10)
_cell_length_b 18.907(2)
_cell_length_c 17.5374(14)
_cell_measurement_reflns_used 11130
_cell_measurement_temperature 143
_cell_measurement_theta_max 27.48
_cell_measurement_theta_min 3.23
_cell_volume 3519.3(6)
_computing_cell_refinement CrystalClear
_computing_data_collection 'CrystalClear (Rigaku/MSC Inc., 2006)'
_computing_data_reduction CrystalClear
_computing_molecular_graphics 'CrystalStructure 4.0'
_computing_publication_material 'CrystalStructure 4.0 (Rigaku, 2010)'
_computing_structure_refinement 'SHELXL97 (Sheldrick, 2008)'
_computing_structure_solution 'SIR92 (Altomare, et al., 1994)'
_diffrn_ambient_temperature 143
_diffrn_detector_area_resol_mean 7.314
_diffrn_measured_fraction_theta_full 0.993
_diffrn_measured_fraction_theta_max 0.993
_diffrn_measurement_device_type 'Rigaku Saturn70'
_diffrn_measurement_method \w
_diffrn_radiation_type 'Mo K\a'
_diffrn_radiation_wavelength 0.71070
_diffrn_reflns_av_R_equivalents 0.0301
_diffrn_reflns_limit_h_max 14
_diffrn_reflns_limit_h_min -14
_diffrn_reflns_limit_k_max 22
_diffrn_reflns_limit_k_min -24
_diffrn_reflns_limit_l_max 22
_diffrn_reflns_limit_l_min -21
_diffrn_reflns_number 27279
_diffrn_reflns_theta_full 27.51
_diffrn_reflns_theta_max 27.51
_diffrn_standards_number 0
_exptl_absorpt_coefficient_mu 0.907
_exptl_absorpt_correction_T_max 0.913
_exptl_absorpt_correction_T_min 0.794
_exptl_absorpt_correction_type multi-scan
_exptl_absorpt_process_details 'REQAB (Rigaku, 1998)'
_exptl_crystal_colour orange
_exptl_crystal_density_diffrn 1.533
_exptl_crystal_density_method 'not measured'
_exptl_crystal_description prism
_exptl_crystal_F_000 1644.00
_exptl_crystal_size_max 0.200
_exptl_crystal_size_mid 0.200
_exptl_crystal_size_min 0.100
_refine_diff_density_max 1.180
_refine_diff_density_min -0.630
_refine_ls_extinction_method none
_refine_ls_goodness_of_fit_ref 1.073
_refine_ls_hydrogen_treatment refxyz
_refine_ls_number_parameters 579
_refine_ls_number_reflns 8035
_refine_ls_number_restraints 2
_refine_ls_R_factor_gt 0.0385
_refine_ls_shift/su_max 0.001
_refine_ls_structure_factor_coef Fsqd
_refine_ls_weighting_details 'w = 1/[\s^2^(Fo^2^)+(0.0451P)^2^+3.6359P] where P=(Fo^2^+2Fc^2^)/3'
_refine_ls_weighting_scheme calc
_refine_ls_wR_factor_ref 0.0956
_reflns_number_gt 7195
_reflns_number_total 8035
_reflns_threshold_expression F^2^>2.0\s(F^2^)
_cod_data_source_file c2dt31322g.txt
_cod_data_source_block okamoto022
_cod_original_formula_sum 'C39.50 H31 Cl4 P2 Rh'
_cod_database_code 7020088

loop_
_symmetry_equiv_pos_site_id
_symmetry_equiv_pos_as_xyz
1 +X,+Y,+Z
2 -X,1/2+Y,1/2-Z
3 -X,-Y,-Z
4 +X,1/2-Y,1/2+Z

loop_
_atom_site_label
_atom_site_type_symbol
_atom_site_fract_x
_atom_site_fract_y
_atom_site_fract_z
_atom_site_U_iso_or_equiv
_atom_site_adp_type
_atom_site_occupancy
_atom_site_symmetry_multiplicity
_atom_site_calc_flag
Rh1 Rh 0.155112(17) 0.097706(9) 0.379980(10) 0.01696(7) Uani 1.0 4 d
Cl1 Cl 0.15213(6) 0.18731(3) 0.28626(3) 0.02589(14) Uani 1.0 4 d
Cl2 Cl 0.4887(7) 0.2436(4) 0.2609(6) 0.0554(13) Uani 0.3000 4 d
Cl3 Cl 0.6151(5) 0.1168(2) 0.3303(2) 0.0736(7) Uani 0.7000 4 d
Cl4 Cl 0.6197(12) 0.1271(7) 0.3622(8) 0.158(6) Uani 0.3000 4 d
Cl5 Cl 0.5140(5) 0.2367(3) 0.2465(4) 0.1230(19) Uani 0.7000 4 d
Cl6 Cl 0.4719(3) -0.0644(2) 0.4590(3) 0.1033(12) Uani 0.5000 4 d
Cl7 Cl 0.4866(3) -0.03663(14) 0.41634(15) 0.0628(6) Uani 0.5000 4 d
P1 P 0.12815(6) 0.01793(3) 0.27733(3) 0.01828(13) Uani 1.0 4 d
P2 P 0.17814(6) 0.18792(3) 0.47057(4) 0.01793(13) Uani 1.0 4 d
C1 C 0.1374(3) -0.06954(13) 0.39727(15) 0.0207(5) Uani 1.0 4 d
C2 C 0.1506(3) -0.00102(13) 0.43489(15) 0.0225(5) Uani 1.0 4 d
C3 C 0.1646(3) 0.04460(14) 0.48749(14) 0.0228(5) Uani 1.0 4 d
C4 C 0.1836(3) 0.07702(14) 0.56451(14) 0.0210(5) Uani 1.0 4 d
C5 C 0.1227(3) -0.07109(13) 0.31599(15) 0.0216(5) Uani 1.0 4 d
C6 C 0.1075(3) -0.13548(14) 0.27626(17) 0.0287(6) Uani 1.0 4 d
C7 C 0.1080(3) -0.19788(14) 0.31779(17) 0.0297(6) Uani 1.0 4 d
C8 C 0.1232(3) -0.19607(14) 0.39890(18) 0.0292(6) Uani 1.0 4 d
C9 C 0.1376(3) -0.13277(14) 0.43918(17) 0.0271(6) Uani 1.0 4 d
C10 C 0.1909(3) 0.03805(15) 0.63352(15) 0.0255(6) Uani 1.0 4 d
C11 C 0.2121(3) 0.07342(16) 0.70488(15) 0.0283(6) Uani 1.0 4 d
C12 C 0.2241(3) 0.14633(16) 0.70837(16) 0.0312(6) Uani 1.0 4 d
C13 C 0.2152(3) 0.18511(15) 0.63994(16) 0.0287(6) Uani 1.0 4 d
C14 C 0.1950(3) 0.15039(13) 0.56828(14) 0.0213(5) Uani 1.0 4 d
C15 C -0.0181(3) 0.02732(13) 0.19903(14) 0.0206(5) Uani 1.0 4 d
C16 C -0.1083(3) 0.07625(15) 0.20639(16) 0.0255(6) Uani 1.0 4 d
C17 C -0.2243(3) 0.07987(16) 0.14994(18) 0.0315(6) Uani 1.0 4 d
C18 C -0.2494(3) 0.03471(16) 0.08603(17) 0.0302(6) Uani 1.0 4 d
C19 C -0.1593(3) -0.01381(15) 0.07716(16) 0.0293(6) Uani 1.0 4 d
C20 C -0.0444(3) -0.01715(14) 0.13302(15) 0.0257(6) Uani 1.0 4 d
C21 C 0.2481(3) 0.01365(13) 0.22264(14) 0.0219(5) Uani 1.0 4 d
C22 C 0.2527(3) 0.06677(16) 0.16826(16) 0.0300(6) Uani 1.0 4 d
C23 C 0.3472(3) 0.06654(18) 0.12926(18) 0.0353(7) Uani 1.0 4 d
C24 C 0.4359(3) 0.01360(19) 0.1431(2) 0.0427(8) Uani 1.0 4 d
C25 C 0.4320(4) -0.0390(2) 0.1964(3) 0.0497(9) Uani 1.0 4 d
C26 C 0.3381(3) -0.03926(17) 0.2359(2) 0.0370(7) Uani 1.0 4 d
C27 C 0.0491(3) 0.25121(13) 0.45775(14) 0.0204(5) Uani 1.0 4 d
C28 C 0.0624(3) 0.31223(14) 0.50393(16) 0.0257(6) Uani 1.0 4 d
C29 C -0.0372(3) 0.35890(15) 0.49654(18) 0.0316(6) Uani 1.0 4 d
C30 C -0.1509(3) 0.34483(17) 0.44215(19) 0.0345(7) Uani 1.0 4 d
C31 C -0.1661(3) 0.28461(16) 0.39594(17) 0.0316(6) Uani 1.0 4 d
C32 C -0.0660(3) 0.23765(15) 0.40395(16) 0.0256(6) Uani 1.0 4 d
C33 C 0.3155(3) 0.24437(14) 0.48083(15) 0.0253(6) Uani 1.0 4 d
C34 C 0.4294(3) 0.2265(2) 0.5328(3) 0.0449(8) Uani 1.0 4 d
C35 C 0.5367(4) 0.2668(3) 0.5346(3) 0.0655(13) Uani 1.0 4 d
C36 C 0.5295(4) 0.3240(3) 0.4859(3) 0.0608(12) Uani 1.0 4 d
C37 C 0.4163(4) 0.3427(2) 0.4353(3) 0.0476(10) Uani 1.0 4 d
C38 C 0.3088(3) 0.30358(15) 0.43189(17) 0.0322(7) Uani 1.0 4 d
C40 C 0.4953(5) 0.1773(3) 0.3225(4) 0.0735(14) Uani 1.0 4 d
C43 C 0.4980(9) 0.0273(6) 0.4819(6) 0.069(3) Uani 0.5000 4 d
H2 H 0.099(4) -0.1376(18) 0.226(2) 0.040(10) Uiso 1.0 4 d
H3 H 0.095(3) -0.2401(17) 0.2905(18) 0.028(8) Uiso 1.0 4 d
H4 H 0.121(3) -0.2387(17) 0.4261(18) 0.027(8) Uiso 1.0 4 d
H5 H 0.152(4) -0.1313(18) 0.494(3) 0.042(10) Uiso 1.0 4 d
H10 H 0.183(3) -0.0095(16) 0.6293(17) 0.021(7) Uiso 1.0 4 d
H11 H 0.216(4) 0.0473(18) 0.749(2) 0.043(10) Uiso 1.0 4 d
H12 H 0.235(3) 0.1696(16) 0.7556(19) 0.029(8) Uiso 1.0 4 d
H13 H 0.224(3) 0.2350(19) 0.6423(19) 0.037(9) Uiso 1.0 4 d
H16 H -0.096(3) 0.1034(16) 0.245(2) 0.029(9) Uiso 1.0 4 d
H17 H -0.278(4) 0.1161(18) 0.158(2) 0.037(9) Uiso 1.0 4 d
H18 H -0.326(3) 0.0369(16) 0.0511(19) 0.030(8) Uiso 1.0 4 d
H19 H -0.176(3) -0.0427(17) 0.0340(19) 0.030(8) Uiso 1.0 4 d
H20 H 0.015(4) -0.0497(18) 0.1232(19) 0.037(9) Uiso 1.0 4 d
H22 H 0.195(4) 0.1051(17) 0.1570(19) 0.032(9) Uiso 1.0 4 d
H23 H 0.349(4) 0.105(2) 0.098(3) 0.051(11) Uiso 1.0 4 d
H24 H 0.510(4) 0.0170(19) 0.117(2) 0.046(10) Uiso 1.0 4 d
H25 H 0.494(4) -0.077(3) 0.205(3) 0.056(11) Uiso 1.0 4 d
H26 H 0.335(4) -0.0712(19) 0.272(2) 0.038(10) Uiso 1.0 4 d
H28 H 0.140(4) 0.3201(17) 0.5389(19) 0.033(9) Uiso 1.0 4 d
H29 H -0.030(4) 0.401(2) 0.519(3) 0.049(11) Uiso 1.0 4 d
H30 H -0.209(4) 0.3723(19) 0.434(2) 0.041(10) Uiso 1.0 4 d
H31 H -0.243(4) 0.2747(18) 0.360(2) 0.038(9) Uiso 1.0 4 d
H32 H -0.078(3) 0.1990(17) 0.3739(19) 0.028(8) Uiso 1.0 4 d
H34 H 0.440(4) 0.183(3) 0.567(3) 0.063(12) Uiso 1.0 4 d
H35 H 0.614(4) 0.254(3) 0.571(3) 0.061(12) Uiso 1.0 4 d
H36 H 0.596(5) 0.352(3) 0.483(3) 0.071(13) Uiso 1.0 4 d
H37 H 0.408(4) 0.380(3) 0.403(3) 0.058(12) Uiso 1.0 4 d
H38 H 0.228(4) 0.3176(19) 0.395(2) 0.045(10) Uiso 1.0 4 d
H42A H 0.515(6) 0.196(3) 0.377(4) 0.11(2) Uiso 1.0 4 d
H42B H 0.424(6) 0.150(3) 0.308(4) 0.11(2) Uiso 1.0 4 d
H43A H 0.432(11) 0.048(8) 0.441(7) 0.17(6) Uiso 0.5000 4 d
H43B H 0.547(7) 0.044(4) 0.446(4) 0.05(3) Uiso 0.5000 4 d

loop_
_atom_site_aniso_label
_atom_site_aniso_U_11
_atom_site_aniso_U_22
_atom_site_aniso_U_33
_atom_site_aniso_U_12
_atom_site_aniso_U_13
_atom_site_aniso_U_23
Rh1 0.02134(11) 0.01455(11) 0.01588(10) -0.00039(7) 0.00649(7) -0.00012(6)
Cl1 0.0394(4) 0.0189(3) 0.0203(3) -0.0016(3) 0.0093(3) 0.0040(2)
Cl2 0.039(3) 0.053(3) 0.067(3) 0.0201(17) -0.0000(19) 0.0170(19)
Cl3 0.0827(17) 0.0558(11) 0.0798(14) 0.0148(11) 0.0173(13) -0.0027(11)
Cl4 0.069(5) 0.143(10) 0.240(15) 0.019(6) 0.003(8) 0.090(9)
Cl5 0.081(3) 0.167(4) 0.097(3) 0.009(3) -0.018(2) 0.034(3)
Cl6 0.0768(19) 0.110(3) 0.106(3) 0.0196(19) -0.0065(19) -0.048(3)
Cl7 0.0604(13) 0.0693(16) 0.0548(13) 0.0109(11) 0.0081(11) 0.0014(11)
P1 0.0219(3) 0.0167(3) 0.0170(3) 0.0005(3) 0.0064(3) -0.0008(3)
P2 0.0210(3) 0.0159(3) 0.0176(3) -0.0006(3) 0.0063(3) -0.0011(3)
C1 0.0208(12) 0.0170(12) 0.0239(12) 0.0001(9) 0.0050(10) -0.0005(10)
C2 0.0271(13) 0.0185(12) 0.0238(12) -0.0019(10) 0.0098(10) 0.0039(10)
C3 0.0247(12) 0.0255(13) 0.0188(12) -0.0029(10) 0.0069(10) 0.0054(10)
C4 0.0198(12) 0.0257(13) 0.0184(12) 0.0013(10) 0.0064(10) -0.0003(10)
C5 0.0230(12) 0.0178(12) 0.0246(12) 0.0020(10) 0.0073(10) 0.0014(10)
C6 0.0375(15) 0.0223(14) 0.0274(14) -0.0011(11) 0.0104(12) -0.0043(11)
C7 0.0360(15) 0.0172(13) 0.0362(15) -0.0017(11) 0.0100(12) -0.0045(11)
C8 0.0331(15) 0.0162(13) 0.0404(16) -0.0005(11) 0.0136(13) 0.0048(11)
C9 0.0336(15) 0.0218(14) 0.0281(14) -0.0014(11) 0.0120(12) 0.0041(11)
C10 0.0314(14) 0.0223(14) 0.0237(13) 0.0001(11) 0.0091(11) 0.0041(10)
C11 0.0317(14) 0.0358(16) 0.0188(12) 0.0027(12) 0.0089(11) 0.0060(11)
C12 0.0403(16) 0.0353(16) 0.0189(13) 0.0067(13) 0.0093(12) -0.0031(11)
C13 0.0389(16) 0.0246(15) 0.0221(13) 0.0034(12) 0.0072(11) -0.0023(10)
C14 0.0222(12) 0.0227(13) 0.0191(11) 0.0033(10) 0.0058(10) 0.0008(10)
C15 0.0226(12) 0.0199(12) 0.0195(11) -0.0007(10) 0.0060(10) 0.0022(9)
C16 0.0277(14) 0.0234(14) 0.0270(14) 0.0012(11) 0.0098(11) -0.0003(11)
C17 0.0236(13) 0.0318(16) 0.0396(16) 0.0062(12) 0.0091(12) 0.0053(13)
C18 0.0222(13) 0.0340(16) 0.0311(14) -0.0051(11) 0.0010(11) 0.0069(12)
C19 0.0329(15) 0.0270(14) 0.0250(13) -0.0053(12) 0.0022(11) -0.0036(11)
C20 0.0301(14) 0.0207(13) 0.0248(13) 0.0025(11) 0.0047(11) -0.0029(10)
C21 0.0207(12) 0.0252(13) 0.0199(12) -0.0025(10) 0.0059(10) -0.0045(10)
C22 0.0327(15) 0.0336(16) 0.0266(14) 0.0033(12) 0.0127(12) 0.0026(11)
C23 0.0349(16) 0.0450(19) 0.0298(15) -0.0051(13) 0.0153(13) -0.0016(13)
C24 0.0315(16) 0.057(3) 0.0467(19) -0.0049(15) 0.0223(15) -0.0096(16)
C25 0.0336(17) 0.054(3) 0.068(3) 0.0127(16) 0.0252(17) 0.0010(18)
C26 0.0339(16) 0.0355(17) 0.0463(18) 0.0086(13) 0.0188(14) 0.0060(14)
C27 0.0245(12) 0.0180(12) 0.0218(12) 0.0012(10) 0.0115(10) 0.0034(9)
C28 0.0304(14) 0.0213(13) 0.0276(13) -0.0005(11) 0.0115(12) 0.0009(10)
C29 0.0411(16) 0.0224(14) 0.0377(16) 0.0070(12) 0.0215(13) 0.0040(12)
C30 0.0341(16) 0.0350(17) 0.0411(17) 0.0129(13) 0.0221(14) 0.0140(13)
C31 0.0243(14) 0.0405(17) 0.0315(15) 0.0044(12) 0.0098(12) 0.0087(12)
C32 0.0264(13) 0.0268(14) 0.0248(13) -0.0008(11) 0.0091(11) 0.0019(11)
C33 0.0261(13) 0.0265(14) 0.0264(13) -0.0048(11) 0.0125(11) -0.0091(11)
C34 0.0278(16) 0.052(2) 0.053(2) -0.0052(14) 0.0062(15) -0.0040(17)
C35 0.0248(18) 0.088(4) 0.080(3) -0.0145(19) 0.0072(19) -0.021(3)
C36 0.051(3) 0.066(3) 0.077(3) -0.039(2) 0.038(3) -0.033(3)
C37 0.062(3) 0.042(2) 0.051(2) -0.0291(18) 0.0369(19) -0.0193(17)
C38 0.0416(17) 0.0292(15) 0.0321(15) -0.0134(13) 0.0208(13) -0.0073(12)
C40 0.049(3) 0.093(4) 0.077(4) 0.005(3) 0.015(3) -0.020(3)
C43 0.053(5) 0.105(9) 0.043(5) 0.012(6) 0.002(4) 0.004(5)

loop_
_atom_type_symbol
_atom_type_description
_atom_type_scat_dispersion_real
_atom_type_scat_dispersion_imag
_atom_type_scat_source
C C 0.003 0.002
;
International Tables for Crystallography
(1992, Vol. C, Tables 4.2.6.8 and 6.1.1.4)
;
H H 0.000 0.000
;
International Tables for Crystallography
(1992, Vol. C, Table 6.1.1.4)
;
P P 0.102 0.094
;
International Tables for Crystallography
(1992, Vol. C, Tables 4.2.6.8 and 6.1.1.4)
;
Rh Rh -1.118 0.919
;
International Tables for Crystallography
(1992, Vol. C, Tables 4.2.6.8 and 6.1.1.4)
;
Cl Cl 0.148 0.159
;
International Tables for Crystallography
(1992, Vol. C, Tables 4.2.6.8 and 6.1.1.4)
;

loop_
_geom_angle_atom_site_label_1
_geom_angle_atom_site_label_2
_geom_angle_atom_site_label_3
_geom_angle
_geom_angle_publ_flag
_geom_angle_site_symmetry_1
_geom_angle_site_symmetry_3
Cl1 Rh1 P1 87.16(3) yes . .
Cl1 Rh1 P2 85.83(3) yes . .
Cl1 Rh1 C2 163.49(8) yes . .
Cl1 Rh1 C3 162.27(8) yes . .
P1 Rh1 P2 172.93(3) yes . .
P1 Rh1 C2 76.34(8) yes . .
P1 Rh1 C3 110.57(8) yes . .
P2 Rh1 C2 110.67(8) yes . .
P2 Rh1 C3 76.44(8) yes . .
C2 Rh1 C3 34.23(10) yes . .
C43 Cl7 C43 41.3(5) yes . 3_656
Rh1 P1 C5 108.89(9) yes . .
Rh1 P1 C15 115.42(9) yes . .
Rh1 P1 C21 118.47(8) yes . .
C5 P1 C15 105.09(11) yes . .
C5 P1 C21 104.71(13) yes . .
C15 P1 C21 102.99(12) yes . .
Rh1 P2 C14 109.09(9) yes . .
Rh1 P2 C27 117.44(8) yes . .
Rh1 P2 C33 116.16(10) yes . .
C14 P2 C27 104.77(13) yes . .
C14 P2 C33 105.05(12) yes . .
C27 P2 C33 103.09(12) yes . .
C2 C1 C5 117.2(3) yes . .
C2 C1 C9 122.6(3) yes . .
C5 C1 C9 120.1(3) yes . .
Rh1 C2 C1 126.7(2) yes . .
Rh1 C2 C3 73.20(17) yes . .
C1 C2 C3 160.1(3) yes . .
Rh1 C3 C2 72.56(17) yes . .
Rh1 C3 C4 126.31(19) yes . .
C2 C3 C4 161.1(3) yes . .
C3 C4 C10 123.0(3) yes . .
C3 C4 C14 117.1(3) yes . .
C10 C4 C14 119.9(3) yes . .
P1 C5 C1 110.82(18) yes . .
P1 C5 C6 129.3(3) yes . .
C1 C5 C6 119.8(3) yes . .
C5 C6 C7 119.9(3) yes . .
C6 C7 C8 120.0(3) yes . .
C7 C8 C9 120.9(3) yes . .
C1 C9 C8 119.2(3) yes . .
C4 C10 C11 119.0(3) yes . .
C10 C11 C12 120.8(3) yes . .
C11 C12 C13 120.2(3) yes . .
C12 C13 C14 119.5(3) yes . .
P2 C14 C4 111.00(18) yes . .
P2 C14 C13 128.6(2) yes . .
C4 C14 C13 120.4(3) yes . .
P1 C15 C16 120.29(19) yes . .
P1 C15 C20 120.8(2) yes . .
C16 C15 C20 118.8(3) yes . .
C15 C16 C17 120.6(3) yes . .
C16 C17 C18 119.8(3) yes . .
C17 C18 C19 120.3(3) yes . .
C18 C19 C20 119.8(3) yes . .
C15 C20 C19 120.7(3) yes . .
P1 C21 C22 119.2(2) yes . .
P1 C21 C26 121.9(3) yes . .
C22 C21 C26 118.8(3) yes . .
C21 C22 C23 120.1(3) yes . .
C22 C23 C24 120.3(4) yes . .
C23 C24 C25 120.0(4) yes . .
C24 C25 C26 120.2(4) yes . .
C21 C26 C25 120.5(4) yes . .
P2 C27 C28 120.77(18) yes . .
P2 C27 C32 120.2(2) yes . .
C28 C27 C32 119.0(3) yes . .
C27 C28 C29 120.9(3) yes . .
C28 C29 C30 119.4(3) yes . .
C29 C30 C31 120.7(3) yes . .
C30 C31 C32 119.7(3) yes . .
C27 C32 C31 120.4(3) yes . .
P2 C33 C34 120.4(3) yes . .
P2 C33 C38 119.99(19) yes . .
C34 C33 C38 119.4(3) yes . .
C33 C34 C35 119.6(4) yes . .
C34 C35 C36 120.5(4) yes . .
C35 C36 C37 120.1(4) yes . .
C36 C37 C38 120.7(4) yes . .
C33 C38 C37 119.6(3) yes . .
Cl2 C40 Cl3 117.3(5) yes . .
Cl2 C40 Cl4 126.9(7) yes . .
Cl2 C40 Cl5 13.9(4) yes . .
Cl3 C40 Cl4 19.7(5) yes . .
Cl3 C40 Cl5 103.8(4) yes . .
Cl4 C40 Cl5 115.2(7) yes . .
Cl6 C43 Cl7 32.2(3) yes . .
Cl6 C43 Cl7 107.0(6) yes . 3_656
Cl6 C43 C43 43.0(6) yes . 3_656
Cl7 C43 Cl7 138.7(7) yes . 3_656
Cl7 C43 C43 74.0(8) yes . 3_656
Cl7 C43 C43 64.7(7) yes 3_656 3_656
C5 C6 H2 121(3) no . .
C7 C6 H2 119(3) no . .
C6 C7 H3 119(2) no . .
C8 C7 H3 121(2) no . .
C7 C8 H4 119.1(19) no . .
C9 C8 H4 119.9(19) no . .
C1 C9 H5 119(3) no . .
C8 C9 H5 121(3) no . .
C4 C10 H10 118.0(19) no . .
C11 C10 H10 123.0(19) no . .
C10 C11 H11 118(3) no . .
C12 C11 H11 121(3) no . .
C11 C12 H12 120(2) no . .
C13 C12 H12 119(2) no . .
C12 C13 H13 120(2) no . .
C14 C13 H13 120(2) no . .
C15 C16 H16 121(2) no . .
C17 C16 H16 118(2) no . .
C16 C17 H17 114.9(19) no . .
C18 C17 H17 125.2(19) no . .
C17 C18 H18 119(3) no . .
C19 C18 H18 121(3) no . .
C18 C19 H19 119.8(19) no . .
C20 C19 H19 120.3(19) no . .
C15 C20 H20 122.6(18) no . .
C19 C20 H20 116.7(18) no . .
C21 C22 H22 123(3) no . .
C23 C22 H22 117(3) no . .
C22 C23 H23 116(3) no . .
C24 C23 H23 124(3) no . .
C23 C24 H24 118.7(19) no . .
C25 C24 H24 121.0(19) no . .
C24 C25 H25 120(3) no . .
C26 C25 H25 120(3) no . .
C21 C26 H26 117(3) no . .
C25 C26 H26 122(3) no . .
C27 C28 H28 117(2) no . .
C29 C28 H28 122(2) no . .
C28 C29 H29 124(3) no . .
C30 C29 H29 116(3) no . .
C29 C30 H30 122(3) no . .
C31 C30 H30 118(3) no . .
C30 C31 H31 121(3) no . .
C32 C31 H31 120(3) no . .
C27 C32 H32 121.2(19) no . .
C31 C32 H32 118.4(19) no . .
C33 C34 H34 122(3) no . .
C35 C34 H34 118(3) no . .
C34 C35 H35 119(3) no . .
C36 C35 H35 121(3) no . .
C35 C36 H36 126(3) no . .
C37 C36 H36 114(3) no . .
C36 C37 H37 122(3) no . .
C38 C37 H37 117(3) no . .
C33 C38 H38 120(3) no . .
C37 C38 H38 120(3) no . .
Cl2 C40 H42A 108(4) no . .
Cl2 C40 H42B 111(4) no . .
Cl3 C40 H42A 101(4) no . .
Cl3 C40 H42B 103(4) no . .
Cl4 C40 H42A 82(4) no . .
Cl4 C40 H42B 110(4) no . .
Cl5 C40 H42A 116(4) no . .
Cl5 C40 H42B 114(4) no . .
H42A C40 H42B 116(6) no . .
Cl6 C43 H43A 101(8) no . .
Cl6 C43 H43B 105(5) no . .
Cl7 C43 H43A 83(8) no . .
Cl7 C43 H43B 75(5) no . .
Cl7 C43 H43A 125(8) no 3_656 .
Cl7 C43 H43B 134(4) no 3_656 .
C43 C43 H43A 131(8) no 3_656 .
C43 C43 H43B 131(5) no 3_656 .
H43A C43 H43B 80(9) no . .

loop_
_geom_bond_atom_site_label_1
_geom_bond_atom_site_label_2
_geom_bond_distance
_geom_bond_publ_flag
_geom_bond_site_symmetry_2
Rh1 Cl1 2.3546(6) yes .
Rh1 P1 2.3071(6) yes .
Rh1 P2 2.2990(7) yes .
Rh1 C2 2.107(3) yes .
Rh1 C3 2.114(3) yes .
Cl2 C40 1.643(10) yes .
Cl3 C40 1.724(7) yes .
Cl4 C40 1.660(14) yes .
Cl5 C40 1.796(9) yes .
Cl6 C43 1.785(12) yes .
Cl7 C43 1.651(11) yes .
Cl7 C43 1.756(10) yes 3_656
P1 C5 1.821(3) yes .
P1 C15 1.829(3) yes .
P1 C21 1.826(3) yes .
P2 C14 1.818(3) yes .
P2 C27 1.825(3) yes .
P2 C33 1.820(3) yes .
C1 C2 1.444(4) yes .
C1 C5 1.392(4) yes .
C1 C9 1.403(4) yes .
C2 C3 1.242(4) yes .
C3 C4 1.447(4) yes .
C4 C10 1.401(4) yes .
C4 C14 1.393(4) yes .
C5 C6 1.391(4) yes .
C6 C7 1.386(4) yes .
C7 C8 1.388(5) yes .
C8 C9 1.378(4) yes .
C10 C11 1.384(4) yes .
C11 C12 1.385(5) yes .
C12 C13 1.388(4) yes .
C13 C14 1.383(4) yes .
C15 C16 1.387(4) yes .
C15 C20 1.398(4) yes .
C16 C17 1.396(4) yes .
C17 C18 1.378(5) yes .
C18 C19 1.390(5) yes .
C19 C20 1.381(4) yes .
C21 C22 1.395(4) yes .
C21 C26 1.383(4) yes .
C22 C23 1.387(5) yes .
C23 C24 1.374(5) yes .
C24 C25 1.373(6) yes .
C25 C26 1.388(6) yes .
C27 C28 1.395(4) yes .
C27 C32 1.389(4) yes .
C28 C29 1.386(5) yes .
C29 C30 1.384(4) yes .
C30 C31 1.382(5) yes .
C31 C32 1.392(4) yes .
C33 C34 1.384(4) yes .
C33 C38 1.401(4) yes .
C34 C35 1.399(6) yes .
C35 C36 1.368(7) yes .
C36 C37 1.372(6) yes .
C37 C38 1.383(6) yes .
C43 C43 1.206(15) yes 3_656
C6 H2 0.87(4) no .
C7 H3 0.92(4) no .
C8 H4 0.94(4) no .
C9 H5 0.93(4) no .
C10 H10 0.90(3) no .
C11 H11 0.91(4) no .
C12 H12 0.92(4) no .
C13 H13 0.95(4) no .
C16 H16 0.84(4) no .
C17 H17 0.94(4) no .
C18 H18 0.90(3) no .
C19 H19 0.91(4) no .
C20 H20 0.95(4) no .
C22 H22 0.95(4) no .
C23 H23 0.91(4) no .
C24 H24 1.03(5) no .
C25 H25 0.97(4) no .
C26 H26 0.88(4) no .
C28 H28 0.92(3) no .
C29 H29 0.88(4) no .
C30 H30 0.81(4) no .
C31 H31 0.94(3) no .
C32 H32 0.89(4) no .
C34 H34 1.00(5) no .
C35 H35 0.95(4) no .
C36 H36 0.91(5) no .
C37 H37 0.89(5) no .
C38 H38 0.99(4) no .
C40 H42A 0.99(7) no .
C40 H42B 0.91(6) no .
C43 H43A 0.96(11) no .
C43 H43B 0.98(8) no .

loop_
_geom_contact_atom_site_label_1
_geom_contact_atom_site_label_2
_geom_contact_distance
_geom_contact_publ_flag
_geom_contact_site_symmetry_2
Cl1 C16 3.530(3) no .
Cl1 C22 3.451(4) no .
Cl1 C33 3.579(3) no .
Cl1 C38 3.465(3) no .
Cl6 Cl6 2.811(6) no 3_656
C1 C7 2.775(4) no .
C2 C10 3.473(4) no .
C3 C9 3.452(4) no .
C4 C12 2.773(4) no .
C5 C8 2.774(4) no .
C5 C20 3.407(4) no .
C5 C26 3.115(5) no .
C6 C9 2.789(5) no .
C6 C15 3.498(4) no .
C6 C20 3.449(4) no .
C6 C21 3.463(4) no .
C6 C26 3.346(5) no .
C10 C13 2.793(4) no .
C11 C14 2.767(4) no .
C13 C27 3.469(4) no .
C13 C28 3.490(4) no .
C13 C33 3.447(5) no .
C13 C34 3.468(6) no .
C14 C28 3.450(4) no .
C14 C34 3.154(5) no .
C15 C18 2.787(4) no .
C15 C22 3.252(5) no .
C16 C19 2.771(4) no .
C17 C20 2.771(5) no .
C20 C21 3.240(4) no .
C20 C22 3.538(5) no .
C21 C24 2.781(5) no .
C22 C25 2.761(5) no .
C23 C26 2.758(5) no .
C27 C30 2.780(4) no .
C27 C38 3.168(5) no .
C28 C31 2.769(4) no .
C28 C33 3.188(4) no .
C28 C38 3.283(5) no .
C29 C32 2.779(4) no .
C33 C36 2.777(6) no .
C34 C37 2.765(6) no .
C35 C38 2.764(5) no .
Cl1 C12 3.599(4) no 4_554
Cl2 C12 3.498(8) no 4_554
Cl2 C13 3.465(8) no 4_554
Cl3 C10 3.579(5) no 3_656
Cl4 C43 3.354(18) no .
Cl6 C1 3.554(4) no .
Cl6 C34 3.242(6) no 3_656
Cl7 C26 3.156(4) no .
C1 Cl6 3.554(4) no .
C1 C10 3.559(4) no 3_556
C6 C31 3.584(5) no 2_545
C10 Cl3 3.579(5) no 3_656
C10 C1 3.559(4) no 3_556
C11 C15 3.594(5) no 3_556
C11 C16 3.559(5) no 3_556
C12 Cl1 3.599(4) no 4_555
C12 Cl2 3.498(8) no 4_555
C13 Cl2 3.465(8) no 4_555
C15 C11 3.594(5) no 3_556
C16 C11 3.559(5) no 3_556
C20 C29 3.540(5) no 2_545
C26 Cl7 3.156(4) no .
C29 C20 3.540(5) no 2_555
C31 C6 3.584(5) no 2_555
C34 Cl6 3.242(6) no 3_656
C43 Cl4 3.354(18) no .
Rh1 H16 3.12(3) no .
Rh1 H32 3.18(4) no .
Cl1 H16 3.07(4) no .
Cl1 H22 2.89(4) no .
Cl1 H32 3.30(4) no .
Cl1 H38 3.09(4) no .
Cl6 H43A 1.81(11) no 3_656
Cl6 H43B 1.77(8) no 3_656
P1 H2 3.07(4) no .
P1 H16 2.87(4) no .
P1 H20 2.95(3) no .
P1 H22 2.92(4) no .
P1 H26 2.86(4) no .
P2 H13 3.05(4) no .
P2 H28 2.85(4) no .
P2 H32 2.89(3) no .
P2 H34 2.93(4) no .
P2 H38 2.91(4) no .
C1 H2 3.19(4) no .
C1 H4 3.25(3) no .
C1 H26 3.48(4) no .
C2 H5 2.67(4) no .
C2 H10 3.34(3) no .
C3 H5 3.33(4) no .
C3 H10 2.65(3) no .
C4 H11 3.21(4) no .
C4 H13 3.27(4) no .
C4 H34 3.45(5) no .
C5 H3 3.23(4) no .
C5 H5 3.25(4) no .
C5 H20 3.30(4) no .
C5 H26 2.65(4) no .
C6 H4 3.25(4) no .
C6 H20 3.07(4) no .
C6 H26 2.81(4) no .
C7 H5 3.25(4) no .
C8 H2 3.18(4) no .
C9 H3 3.24(4) no .
C10 H12 3.23(3) no .
C11 H13 3.26(4) no .
C12 H10 3.24(3) no .
C13 H11 3.23(4) no .
C13 H28 3.09(4) no .
C13 H34 3.07(5) no .
C14 H10 3.22(3) no .
C14 H12 3.22(4) no .
C14 H28 3.28(4) no .
C14 H34 2.77(5) no .
C15 H2 3.36(4) no .
C15 H17 3.23(4) no .
C15 H19 3.24(3) no .
C15 H22 3.02(4) no .
C16 H18 3.20(3) no .
C16 H20 3.27(4) no .
C17 H19 3.22(4) no .
C18 H16 3.14(3) no .
C18 H20 3.23(4) no .
C19 H17 3.27(4) no .
C20 H2 2.99(4) no .
C20 H16 3.16(4) no .
C20 H18 3.22(3) no .
C20 H22 3.44(4) no .
C21 H2 3.31(4) no .
C21 H20 2.95(3) no .
C21 H23 3.20(5) no .
C21 H25 3.28(5) no .
C22 H20 3.35(4) no .
C22 H24 3.32(4) no .
C22 H26 3.17(4) no .
C23 H25 3.26(4) no .
C24 H22 3.23(4) no .
C24 H26 3.19(4) no .
C25 H23 3.22(4) no .
C26 H2 3.19(4) no .
C26 H20 3.59(3) no .
C26 H22 3.27(3) no .
C26 H24 3.33(4) no .
C27 H13 3.32(3) no .
C27 H29 3.23(4) no .
C27 H30 3.59(4) no .
C27 H31 3.25(4) no .
C27 H38 2.79(4) no .
C28 H13 2.99(3) no .
C28 H30 3.13(4) no .
C28 H32 3.21(3) no .
C28 H38 2.97(5) no .
C29 H31 3.25(3) no .
C30 H28 3.23(3) no .
C30 H32 3.19(4) no .
C31 H29 3.17(4) no .
C32 H28 3.22(3) no .
C32 H30 3.11(4) no .
C33 H13 3.25(4) no .
C33 H28 2.80(4) no .
C33 H35 3.25(4) no .
C33 H37 3.20(5) no .
C34 H13 3.33(4) no .
C34 H36 3.26(5) no .
C34 H38 3.30(4) no .
C35 H37 3.19(4) no .
C36 H34 3.29(5) no .
C36 H38 3.28(4) no .
C37 H35 3.23(4) no .
C38 H28 2.99(4) no .
C38 H34 3.33(4) no .
C38 H36 3.18(5) no .
H2 H3 2.25(5) no .
H2 H20 2.44(5) no .
H2 H26 2.81(5) no .
H3 H4 2.32(5) no .
H4 H5 2.33(5) no .
H5 H10 3.26(5) no .
H10 H11 2.30(5) no .
H11 H12 2.32(5) no .
H12 H13 2.32(5) no .
H13 H28 2.42(5) no .
H13 H34 3.16(6) no .
H16 H17 2.19(5) no .
H16 H32 2.85(5) no .
H17 H18 2.35(5) no .
H18 H19 2.31(5) no .
H19 H20 2.27(4) no .
H20 H22 3.49(5) no .
H22 H23 2.21(6) no .
H23 H24 2.38(6) no .
H24 H25 2.39(6) no .
H25 H26 2.34(6) no .
H28 H29 2.36(5) no .
H28 H38 2.93(6) no .
H29 H30 2.20(5) no .
H30 H31 2.24(5) no .
H31 H32 2.28(5) no .
H34 H35 2.32(7) no .
H35 H36 2.39(6) no .
H36 H37 2.23(6) no .
H37 H38 2.28(6) no .
H43A H43A 2.86(17) no 3_656
H43A H43B 2.59(15) no 3_656
H43B H43B 2.90(11) no 3_656
Rh1 H43A 3.10(11) no .
Cl1 H3 3.03(3) no 2_555
Cl1 H12 2.95(4) no 4_554
Cl1 H13 3.19(4) no 4_554
Cl1 H42B 3.00(7) no .
Cl2 H12 3.22(4) no 4_554
Cl2 H13 3.13(3) no 4_554
Cl2 H25 3.44(4) no 2_655
Cl2 H31 3.06(4) no 1_655
Cl2 H34 3.57(5) no 4_554
Cl3 H5 3.46(4) no 3_656
Cl3 H10 2.95(3) no 3_656
Cl3 H17 3.52(4) no 1_655
Cl3 H31 3.35(4) no 1_655
Cl3 H43A 3.40(13) no .
Cl3 H43B 2.72(8) no .
Cl4 H5 3.06(4) no 3_656
Cl4 H10 3.08(4) no 3_656
Cl4 H31 3.18(4) no 1_655
Cl4 H32 3.55(4) no 1_655
Cl4 H43A 3.15(13) no .
Cl4 H43B 2.43(8) no .
Cl5 H12 3.59(4) no 4_554
Cl5 H13 3.28(3) no 4_554
Cl5 H31 2.97(3) no 1_655
Cl5 H34 3.39(5) no 4_554
Cl5 H35 3.54(5) no 4_554
Cl6 H26 3.24(4) no .
Cl6 H34 2.54(5) no 3_656
Cl7 H26 2.72(4) no .
Cl7 H34 2.88(5) no 3_656
C2 H10 3.55(3) no 3_556
C2 H43A 3.21(12) no .
C2 H43B 3.52(7) no 3_656
C3 H43A 3.26(13) no .
C3 H43B 3.50(7) no 3_656
C6 H31 3.56(4) no 2_545
C7 H35 3.34(4) no 3_656
C8 H35 3.01(5) no 3_656
C11 H25 3.20(4) no 3_656
C12 H25 3.34(4) no 3_656
C12 H37 3.51(4) no 4_555
C12 H38 3.34(4) no 4_555
C15 H11 2.93(4) no 3_556
C15 H29 3.41(4) no 4_554
C16 H3 3.47(4) no 2_555
C16 H10 3.44(4) no 3_556
C16 H11 2.82(4) no 3_556
C17 H11 2.97(4) no 3_556
C17 H24 3.07(4) no 1_455
C17 H29 3.55(5) no 4_554
C17 H36 3.33(4) no 4_454
C18 H11 3.21(4) no 3_556
C18 H24 2.86(4) no 1_455
C18 H29 3.19(5) no 4_554
C18 H30 3.31(4) no 4_554
C18 H36 3.02(5) no 4_454
C18 H37 3.44(5) no 2_545
C19 H11 3.33(4) no 3_556
C19 H29 3.41(5) no 2_545
C19 H29 2.90(4) no 4_554
C19 H37 3.49(5) no 2_545
C19 H38 3.34(4) no 2_545
C20 H11 3.19(4) no 3_556
C20 H29 3.36(5) no 2_545
C20 H29 3.00(4) no 4_554
C21 H42B 3.34(6) no .
C22 H19 3.45(4) no 3_555
C22 H28 3.13(3) no 4_554
C22 H29 3.55(4) no 4_554
C22 H42B 3.10(6) no .
C23 H19 3.02(3) no 3_555
C23 H28 3.23(3) no 4_554
C23 H42B 3.41(6) no .
C24 H18 3.45(4) no 1_655
C24 H18 3.44(3) no 3_555
C24 H37 3.27(5) no 2_645
C25 H30 3.33(4) no 2_545
C25 H37 3.17(5) no 2_645
C26 H30 3.39(4) no 2_545
C27 H4 3.11(4) no 3_556
C27 H5 3.43(4) no 3_556
C28 H4 2.96(4) no 3_556
C28 H19 3.15(4) no 2_555
C28 H20 3.39(4) no 2_555
C28 H22 3.12(3) no 4_555
C28 H23 3.52(4) no 4_555
C29 H4 2.92(4) no 3_556
C29 H19 3.14(4) no 2_555
C29 H20 2.78(4) no 2_555
C29 H22 3.33(3) no 4_555
C30 H2 3.16(4) no 2_555
C30 H4 3.01(3) no 3_556
C30 H20 2.90(4) no 2_555
C30 H36 3.06(5) no 1_455
C31 H2 2.85(4) no 2_555
C31 H3 3.59(4) no 2_555
C31 H4 3.15(3) no 3_556
C31 H5 3.47(4) no 3_556
C31 H36 3.60(5) no 1_455
C32 H2 3.23(4) no 2_555
C32 H3 3.37(4) no 2_555
C32 H4 3.19(4) no 3_556
C32 H5 3.01(4) no 3_556
C33 H23 3.48(4) no 4_555
C33 H42A 3.33(7) no .
C34 H23 3.58(4) no 4_555
C34 H42A 3.17(7) no .
C35 H17 3.38(4) no 4_655
C35 H23 3.55(5) no 4_555
C35 H42A 3.02(7) no .
C36 H17 3.39(3) no 4_655
C36 H18 3.13(3) no 4_655
C36 H23 3.42(5) no 4_555
C36 H30 3.36(4) no 1_655
C36 H42A 3.06(6) no .
C37 H12 3.27(3) no 4_554
C37 H19 3.57(4) no 2_555
C37 H23 3.29(5) no 4_555
C37 H24 3.57(4) no 2_655
C37 H25 3.26(5) no 2_655
C37 H42A 3.24(7) no .
C38 H12 3.03(3) no 4_554
C38 H19 3.38(4) no 2_555
C38 H23 3.32(4) no 4_555
C38 H42A 3.37(7) no .
C40 H31 3.33(4) no 1_655
C40 H43A 3.40(14) no .
C40 H43B 3.28(7) no .
C43 H34 3.44(5) no .
H2 C30 3.16(4) no 2_545
H2 C31 2.85(4) no 2_545
H2 C32 3.23(4) no 2_545
H2 H30 3.35(6) no 2_545
H2 H31 2.96(6) no 2_545
H2 H32 3.53(5) no 2_545
H3 Cl1 3.03(3) no 2_545
H3 C16 3.47(4) no 2_545
H3 C31 3.59(4) no 2_545
H3 C32 3.37(4) no 2_545
H3 H16 3.03(5) no 2_545
H3 H17 3.36(5) no 2_545
H3 H31 3.46(6) no 2_545
H3 H32 3.06(5) no 2_545
H3 H35 3.49(5) no 3_656
H4 C27 3.11(4) no 3_556
H4 C28 2.96(4) no 3_556
H4 C29 2.92(4) no 3_556
H4 C30 3.01(3) no 3_556
H4 C31 3.15(3) no 3_556
H4 C32 3.19(4) no 3_556
H4 H28 3.45(5) no 3_556
H4 H29 3.44(5) no 3_556
H4 H30 3.47(5) no 3_556
H4 H35 2.92(6) no 3_656
H5 Cl3 3.46(4) no 3_656
H5 Cl4 3.06(4) no 3_656
H5 C27 3.43(4) no 3_556
H5 C31 3.47(4) no 3_556
H5 C32 3.01(4) no 3_556
H5 H32 2.95(6) no 3_556
H5 H43B 3.60(8) no 3_656
H10 Cl3 2.95(3) no 3_656
H10 Cl4 3.08(4) no 3_656
H10 C2 3.55(3) no 3_556
H10 C16 3.44(4) no 3_556
H10 H16 3.17(5) no 3_556
H11 C15 2.93(4) no 3_556
H11 C16 2.82(4) no 3_556
H11 C17 2.97(4) no 3_556
H11 C18 3.21(4) no 3_556
H11 C19 3.33(4) no 3_556
H11 C20 3.19(4) no 3_556
H11 H16 3.15(5) no 3_556
H11 H17 3.47(5) no 3_556
H11 H24 3.52(5) no 3_656
H11 H25 3.13(6) no 3_656
H11 H37 3.26(5) no 4_555
H11 H38 3.60(5) no 4_555
H12 Cl1 2.95(4) no 4_555
H12 Cl2 3.22(4) no 4_555
H12 Cl5 3.59(4) no 4_555
H12 C37 3.27(3) no 4_555
H12 C38 3.03(3) no 4_555
H12 H25 3.37(5) no 3_656
H12 H37 2.93(5) no 4_555
H12 H38 2.48(5) no 4_555
H13 Cl1 3.19(4) no 4_555
H13 Cl2 3.13(3) no 4_555
H13 Cl5 3.28(3) no 4_555
H13 H22 3.06(5) no 4_555
H13 H23 3.50(6) no 4_555
H16 H3 3.03(5) no 2_555
H16 H10 3.17(5) no 3_556
H16 H11 3.15(5) no 3_556
H17 Cl3 3.52(4) no 1_455
H17 C35 3.38(4) no 4_454
H17 C36 3.39(3) no 4_454
H17 H3 3.36(5) no 2_555
H17 H11 3.47(5) no 3_556
H17 H24 2.93(5) no 1_455
H17 H35 2.97(6) no 4_454
H17 H36 3.08(6) no 4_454
H18 C24 3.45(4) no 1_455
H18 C24 3.44(3) no 3_555
H18 C36 3.13(3) no 4_454
H18 H24 2.42(6) no 1_455
H18 H24 3.27(5) no 3_555
H18 H30 3.19(6) no 4_554
H18 H36 2.46(6) no 4_454
H18 H37 3.27(6) no 2_545
H19 C22 3.45(4) no 3_555
H19 C23 3.02(3) no 3_555
H19 C28 3.15(4) no 2_545
H19 C29 3.14(4) no 2_545
H19 C37 3.57(4) no 2_545
H19 C38 3.38(4) no 2_545
H19 H22 3.51(5) no 3_555
H19 H23 2.84(5) no 3_555
H19 H28 2.96(5) no 2_545
H19 H29 2.86(6) no 2_545
H19 H29 3.17(5) no 4_554
H19 H37 3.38(6) no 2_545
H19 H38 3.04(5) no 2_545
H20 C28 3.39(4) no 2_545
H20 C29 2.78(4) no 2_545
H20 C30 2.90(4) no 2_545
H20 H29 2.71(6) no 2_545
H20 H29 3.32(5) no 4_554
H20 H30 2.98(6) no 2_545
H22 C28 3.12(3) no 4_554
H22 C29 3.33(3) no 4_554
H22 H13 3.06(5) no 4_554
H22 H19 3.51(5) no 3_555
H22 H28 2.45(5) no 4_554
H22 H29 2.97(5) no 4_554
H22 H42B 3.25(6) no .
H23 C28 3.52(4) no 4_554
H23 C33 3.48(4) no 4_554
H23 C34 3.58(4) no 4_554
H23 C35 3.55(5) no 4_554
H23 C36 3.42(5) no 4_554
H23 C37 3.29(5) no 4_554
H23 C38 3.32(4) no 4_554
H23 H13 3.50(6) no 4_554
H23 H19 2.84(5) no 3_555
H23 H28 2.68(5) no 4_554
H24 C17 3.07(4) no 1_655
H24 C18 2.86(4) no 1_655
H24 C37 3.57(4) no 2_645
H24 H11 3.52(5) no 3_656
H24 H17 2.93(5) no 1_655
H24 H18 2.42(6) no 1_655
H24 H18 3.27(5) no 3_555
H24 H37 2.80(6) no 2_645
H25 Cl2 3.44(4) no 2_645
H25 C11 3.20(4) no 3_656
H25 C12 3.34(4) no 3_656
H25 C37 3.26(5) no 2_645
H25 H11 3.13(6) no 3_656
H25 H12 3.37(5) no 3_656
H25 H30 3.56(5) no 2_545
H25 H36 3.46(6) no 2_645
H25 H37 2.55(7) no 2_645
H26 Cl6 3.24(4) no .
H26 Cl7 2.72(4) no .
H28 C22 3.13(3) no 4_555
H28 C23 3.23(3) no 4_555
H28 H4 3.45(5) no 3_556
H28 H19 2.96(5) no 2_555
H28 H22 2.45(5) no 4_555
H28 H23 2.68(5) no 4_555
H29 C15 3.41(4) no 4_555
H29 C17 3.55(5) no 4_555
H29 C18 3.19(5) no 4_555
H29 C19 3.41(5) no 2_555
H29 C19 2.90(4) no 4_555
H29 C20 3.36(5) no 2_555
H29 C20 3.00(4) no 4_555
H29 C22 3.55(4) no 4_555
H29 H4 3.44(5) no 3_556
H29 H19 2.86(6) no 2_555
H29 H19 3.17(5) no 4_555
H29 H20 2.71(6) no 2_555
H29 H20 3.32(5) no 4_555
H29 H22 2.97(5) no 4_555
H30 C18 3.31(4) no 4_555
H30 C25 3.33(4) no 2_555
H30 C26 3.39(4) no 2_555
H30 C36 3.36(4) no 1_455
H30 H2 3.35(6) no 2_555
H30 H4 3.47(5) no 3_556
H30 H18 3.19(6) no 4_555
H30 H20 2.98(6) no 2_555
H30 H25 3.56(5) no 2_555
H30 H36 2.54(7) no 1_455
H31 Cl2 3.06(4) no 1_455
H31 Cl3 3.35(4) no 1_455
H31 Cl4 3.18(4) no 1_455
H31 Cl5 2.97(3) no 1_455
H31 C6 3.56(4) no 2_555
H31 C40 3.33(4) no 1_455
H31 H2 2.96(6) no 2_555
H31 H3 3.46(6) no 2_555
H31 H36 3.46(7) no 1_455
H31 H42A 3.13(8) no 1_455
H32 Cl4 3.55(4) no 1_455
H32 H2 3.53(5) no 2_555
H32 H3 3.06(5) no 2_555
H32 H5 2.95(6) no 3_556
H34 Cl2 3.57(5) no 4_555
H34 Cl5 3.39(5) no 4_555
H34 Cl6 2.54(5) no 3_656
H34 Cl7 2.88(5) no 3_656
H34 C43 3.44(5) no .
H34 H43A 3.37(14) no .
H35 Cl5 3.54(5) no 4_555
H35 C7 3.34(4) no 3_656
H35 C8 3.01(5) no 3_656
H35 H3 3.49(5) no 3_656
H35 H4 2.92(6) no 3_656
H35 H17 2.97(6) no 4_655
H35 H42A 3.46(8) no .
H36 C17 3.33(4) no 4_655
H36 C18 3.02(5) no 4_655
H36 C30 3.06(5) no 1_655
H36 C31 3.60(5) no 1_655
H36 H17 3.08(6) no 4_655
H36 H18 2.46(6) no 4_655
H36 H25 3.46(6) no 2_655
H36 H30 2.54(7) no 1_655
H36 H31 3.46(7) no 1_655
H36 H42A 3.47(8) no .
H37 C12 3.51(4) no 4_554
H37 C18 3.44(5) no 2_555
H37 C19 3.49(5) no 2_555
H37 C24 3.27(5) no 2_655
H37 C25 3.17(5) no 2_655
H37 H11 3.26(5) no 4_554
H37 H12 2.93(5) no 4_554
H37 H18 3.27(6) no 2_555
H37 H19 3.38(6) no 2_555
H37 H24 2.80(6) no 2_655
H37 H25 2.55(7) no 2_655
H38 C12 3.34(4) no 4_554
H38 C19 3.34(4) no 2_555
H38 H11 3.60(5) no 4_554
H38 H12 2.48(5) no 4_554
H38 H19 3.04(5) no 2_555
H42A C33 3.33(7) no .
H42A C34 3.17(7) no .
H42A C35 3.02(7) no .
H42A C36 3.06(6) no .
H42A C37 3.24(7) no .
H42A C38 3.37(7) no .
H42A H31 3.13(8) no 1_655
H42A H35 3.46(8) no .
H42A H36 3.47(8) no .
H42A H43A 3.24(15) no .
H42A H43B 3.12(10) no .
H42B Cl1 3.00(7) no .
H42B C21 3.34(6) no .
H42B C22 3.10(6) no .
H42B C23 3.41(6) no .
H42B H22 3.25(6) no .
H42B H43A 3.01(14) no .
H42B H43B 3.17(9) no .
H43A Rh1 3.10(11) no .
H43A Cl3 3.40(13) no .
H43A Cl4 3.15(13) no .
H43A C2 3.21(12) no .
H43A C3 3.26(13) no .
H43A C40 3.40(14) no .
H43A H34 3.37(14) no .
H43A H42A 3.24(15) no .
H43A H42B 3.01(14) no .
H43B Cl3 2.72(8) no .
H43B Cl4 2.43(8) no .
H43B C2 3.52(7) no 3_656
H43B C3 3.50(7) no 3_656
H43B C40 3.28(7) no .
H43B H5 3.60(8) no 3_656
H43B H42A 3.12(10) no .
H43B H42B 3.17(9) no .

loop_
_geom_torsion_atom_site_label_1
_geom_torsion_atom_site_label_2
_geom_torsion_atom_site_label_3
_geom_torsion_atom_site_label_4
_geom_torsion
_geom_torsion_publ_flag
_geom_torsion_site_symmetry_1
_geom_torsion_site_symmetry_3
_geom_torsion_site_symmetry_4
Cl1 Rh1 P1 C5 179.92(4) no . . .
Cl1 Rh1 P1 C15 -62.22(4) no . . .
Cl1 Rh1 P1 C21 60.53(3) no . . .
Cl1 Rh1 P2 C14 -177.33(4) no . . .
Cl1 Rh1 P2 C27 63.75(4) no . . .
Cl1 Rh1 P2 C33 -58.90(4) no . . .
P1 Rh1 C2 C1 1.07(17) no . . .
P1 Rh1 C2 C3 -179.79(13) no . . .
C2 Rh1 P1 C5 -0.12(8) no . . .
C2 Rh1 P1 C15 117.74(8) no . . .
C2 Rh1 P1 C21 -119.51(8) no . . .
P1 Rh1 C3 C2 0.22(14) no . . .
P1 Rh1 C3 C4 178.67(16) no . . .
C3 Rh1 P1 C5 -0.25(9) no . . .
C3 Rh1 P1 C15 117.61(8) no . . .
C3 Rh1 P1 C21 -119.64(8) no . . .
P2 Rh1 C2 C1 -179.92(16) no . . .
P2 Rh1 C2 C3 -0.77(14) no . . .
C2 Rh1 P2 C14 2.99(9) no . . .
C2 Rh1 P2 C27 -115.93(9) no . . .
C2 Rh1 P2 C33 121.42(8) no . . .
P2 Rh1 C3 C2 179.26(13) no . . .
P2 Rh1 C3 C4 -2.30(17) no . . .
C3 Rh1 P2 C14 2.55(8) no . . .
C3 Rh1 P2 C27 -116.38(9) no . . .
C3 Rh1 P2 C33 120.97(8) no . . .
C2 Rh1 C3 C4 178.4(4) no . . .
C3 Rh1 C2 C1 -179.1(4) no . . .
C43 Cl7 C43 Cl6 -7.4(6) no . 3_656 3_656
C43 Cl7 C43 Cl6 -13.4(6) no 3_656 . .
C43 Cl7 C43 Cl7 -0(4626783) no 3_656 . 3_656
Rh1 P1 C5 C1 -0.71(17) no . . .
Rh1 P1 C5 C6 179.79(18) no . . .
Rh1 P1 C15 C16 -4.7(3) no . . .
Rh1 P1 C15 C20 178.95(14) no . . .
Rh1 P1 C21 C22 -75.62(16) no . . .
Rh1 P1 C21 C26 101.65(16) no . . .
C5 P1 C15 C16 115.28(19) no . . .
C5 P1 C15 C20 -61.1(3) no . . .
C15 P1 C5 C1 -124.92(16) no . . .
C15 P1 C5 C6 55.6(3) no . . .
C5 P1 C21 C22 162.84(15) no . . .
C5 P1 C21 C26 -19.89(19) no . . .
C21 P1 C5 C1 126.93(16) no . . .
C21 P1 C5 C6 -52.6(3) no . . .
C15 P1 C21 C22 53.16(18) no . . .
C15 P1 C21 C26 -129.57(17) no . . .
C21 P1 C15 C16 -135.33(19) no . . .
C21 P1 C15 C20 48.3(2) no . . .
Rh1 P2 C14 C4 -3.06(18) no . . .
Rh1 P2 C14 C13 177.64(17) no . . .
Rh1 P2 C27 C28 -171.75(14) no . . .
Rh1 P2 C27 C32 11.0(3) no . . .
Rh1 P2 C33 C34 -87.5(2) no . . .
Rh1 P2 C33 C38 87.8(2) no . . .
C14 P2 C27 C28 67.1(2) no . . .
C14 P2 C27 C32 -110.19(19) no . . .
C27 P2 C14 C4 123.49(16) no . . .
C27 P2 C14 C13 -55.8(3) no . . .
C14 P2 C33 C34 33.1(3) no . . .
C14 P2 C33 C38 -151.54(19) no . . .
C33 P2 C14 C4 -128.24(16) no . . .
C33 P2 C14 C13 52.5(3) no . . .
C27 P2 C33 C34 142.61(19) no . . .
C27 P2 C33 C38 -42.1(3) no . . .
C33 P2 C27 C28 -42.6(3) no . . .
C33 P2 C27 C32 140.12(19) no . . .
C2 C1 C5 P1 1.5(3) no . . .
C2 C1 C5 C6 -178.9(2) no . . .
C5 C1 C2 Rh1 -1.9(4) no . . .
C2 C1 C9 C8 179.3(3) no . . .
C9 C1 C2 Rh1 178.9(2) no . . .
C5 C1 C9 C8 0.1(4) no . . .
C9 C1 C5 P1 -179.2(2) no . . .
C9 C1 C5 C6 0.3(4) no . . .
Rh1 C3 C4 C10 -178.90(15) no . . .
Rh1 C3 C4 C14 0.9(4) no . . .
C3 C4 C10 C11 178.6(3) no . . .
C3 C4 C14 P2 1.6(3) no . . .
C3 C4 C14 C13 -179.1(2) no . . .
C10 C4 C14 P2 -178.6(2) no . . .
C10 C4 C14 C13 0.8(4) no . . .
C14 C4 C10 C11 -1.3(4) no . . .
P1 C5 C6 C7 178.99(18) no . . .
C1 C5 C6 C7 -0.5(4) no . . .
C5 C6 C7 C8 0.2(5) no . . .
C6 C7 C8 C9 0.2(5) no . . .
C7 C8 C9 C1 -0.4(5) no . . .
C4 C10 C11 C12 0.9(4) no . . .
C10 C11 C12 C13 -0.1(5) no . . .
C11 C12 C13 C14 -0.4(5) no . . .
C12 C13 C14 P2 179.3(3) no . . .
C12 C13 C14 C4 0.0(4) no . . .
P1 C15 C16 C17 -174.86(18) no . . .
P1 C15 C20 C19 174.69(17) no . . .
C16 C15 C20 C19 -1.7(4) no . . .
C20 C15 C16 C17 1.6(4) no . . .
C15 C16 C17 C18 -0.4(5) no . . .
C16 C17 C18 C19 -0.7(5) no . . .
C17 C18 C19 C20 0.6(5) no . . .
C18 C19 C20 C15 0.7(5) no . . .
P1 C21 C22 C23 176.53(16) no . . .
P1 C21 C26 C25 -176.60(17) no . . .
C22 C21 C26 C25 0.7(4) no . . .
C26 C21 C22 C23 -0.8(4) no . . .
C21 C22 C23 C24 0.8(4) no . . .
C22 C23 C24 C25 -0.7(5) no . . .
C23 C24 C25 C26 0.5(5) no . . .
C24 C25 C26 C21 -0.5(5) no . . .
P2 C27 C28 C29 -177.35(18) no . . .
P2 C27 C32 C31 177.79(18) no . . .
C28 C27 C32 C31 0.5(4) no . . .
C32 C27 C28 C29 -0.1(4) no . . .
C27 C28 C29 C30 -0.5(5) no . . .
C28 C29 C30 C31 0.6(5) no . . .
C29 C30 C31 C32 -0.2(5) no . . .
C30 C31 C32 C27 -0.4(5) no . . .
P2 C33 C34 C35 174.1(3) no . . .
P2 C33 C38 C37 -174.46(19) no . . .
C34 C33 C38 C37 0.9(5) no . . .
C38 C33 C34 C35 -1.3(5) no . . .
C33 C34 C35 C36 0.6(7) no . . .
C34 C35 C36 C37 0.6(8) no . . .
C35 C36 C37 C38 -1.0(7) no . . .
C36 C37 C38 C33 0.2(6) no . . .
Cl6 C43 C43 Cl7 -169.6(8) no . 3_656 3_656
Cl6 C43 C43 Cl7 10.4(5) no . 3_656 .
Cl7 C43 C43 Cl6 169.6(8) no . 3_656 3_656
Cl7 C43 C43 Cl6 -10.4(5) no 3_656 3_656 3_656
